data_2223046
loop_
_publ_author_name
'Xie, Bin'
'Xiang, Yang-Guang'
'Zou, Li-Ke'
'Chang, Xiu-Li'
'Ji, Chang-You'

_publ_section_title
;(<i>meso</i>-5,7,7,12,14,14-Hexamethyl-1,4,8,11-tetraazacyclotetradeca-4,11-diene)nickel(II)
 bis[<i>O</i>,<i>O</i>'-bis(4-methylphenyl) dithiophosphate]
;
_journal_coeditor_code DN2479
_journal_issue 9
_journal_name_full 'Acta Crystallographica Section E'
_journal_page_first m1053
_journal_paper_doi 10.1107/S1600536809030955
_journal_volume 65
_journal_year 2009
_chemical_formula_iupac '[Ni (C16 H32 N4)] (C14 H14 O2 P S2)2'
_chemical_formula_moiety 'C16 H32 N4 Ni 2+, 2(C14 H14 O2 P S2 -) '
_chemical_formula_sum 'C44 H60 N4 Ni O4 P2 S4'
_chemical_formula_weight 957.85
_chemical_name_systematic
;
(<i>meso</i>-5,7,7,12,14,14-Hexamethyl-1,4,8,11-tetraazacyclotetradeca-4,11-
diene)nickel(II) bis[<i>O</i>,<i>O</i>'-bis(4-methylphenyl) dithiophosphate]
;
_space_group_IT_number 2
_symmetry_cell_setting triclinic
_symmetry_space_group_name_Hall '-P 1'
_symmetry_space_group_name_H-M 'P -1'
_atom_sites_solution_hydrogens geom
_atom_sites_solution_primary direct
_atom_sites_solution_secondary difmap
_audit_creation_method SHELXL-97
_cell_angle_alpha 80.4180(10)
_cell_angle_beta 81.3330(10)
_cell_angle_gamma 69.8360(10)
_cell_formula_units_Z 1
_cell_length_a 8.0044(6)
_cell_length_b 10.0996(8)
_cell_length_c 16.4004(12)
_cell_measurement_reflns_used 3628
_cell_measurement_temperature 278(2)
_cell_measurement_theta_max 28.26
_cell_measurement_theta_min 2.37
_cell_volume 1220.95(16)
_computing_cell_refinement 'SAINT (Bruker, 2001)'
_computing_data_collection 'SMART (Bruker, 2001)'
_computing_data_reduction 'SAINT (Bruker, 2001)'
_computing_molecular_graphics 'Ortep-3 (Farrugia, 1997)'
_computing_publication_material 'SHELXL97 (Sheldrick, 2008)'
_computing_structure_refinement 'SHELXTL (Sheldrick, 2008)'
_computing_structure_solution 'SHELXTL (Sheldrick, 2008)'
_diffrn_ambient_temperature 278(2)
_diffrn_measured_fraction_theta_full 0.993
_diffrn_measured_fraction_theta_max 0.993
_diffrn_measurement_device_type 'Bruker SMART CCD area-detector'
_diffrn_measurement_method '\f and \w scans'
_diffrn_radiation_monochromator graphite
_diffrn_radiation_source 'fine-focus sealed tube'
_diffrn_radiation_type MoK\a
_diffrn_radiation_wavelength 0.71073
_diffrn_reflns_av_R_equivalents 0.0124
_diffrn_reflns_av_sigmaI/netI 0.0224
_diffrn_reflns_limit_h_max 6
_diffrn_reflns_limit_h_min -9
_diffrn_reflns_limit_k_max 11
_diffrn_reflns_limit_k_min -12
_diffrn_reflns_limit_l_max 19
_diffrn_reflns_limit_l_min -18
_diffrn_reflns_number 6525
_diffrn_reflns_theta_full 25.05
_diffrn_reflns_theta_max 25.05
_diffrn_reflns_theta_min 2.16
_exptl_absorpt_coefficient_mu 0.677
_exptl_absorpt_correction_T_max 0.9354
_exptl_absorpt_correction_T_min 0.8878
_exptl_absorpt_correction_type multi-scan
_exptl_absorpt_process_details '(SADABS; Bruker, 2001)'
_exptl_crystal_colour orange
_exptl_crystal_density_diffrn 1.303
_exptl_crystal_density_method 'not measured'
_exptl_crystal_description block
_exptl_crystal_F_000 506
_exptl_crystal_size_max 0.18
_exptl_crystal_size_mid 0.14
_exptl_crystal_size_min 0.10
_refine_diff_density_max 0.499
_refine_diff_density_min -0.335
_refine_ls_extinction_coef 0.0094(11)
_refine_ls_extinction_expression Fc^*^=kFc[1+0.001xFc^2^\l^3^/sin(2\q)]^-1/4^
_refine_ls_extinction_method SHELXL97
_refine_ls_goodness_of_fit_ref 1.042
_refine_ls_hydrogen_treatment mixed
_refine_ls_matrix_type full
_refine_ls_number_parameters 273
_refine_ls_number_reflns 4305
_refine_ls_number_restraints 0
_refine_ls_restrained_S_all 1.042
_refine_ls_R_factor_all 0.0377
_refine_ls_R_factor_gt 0.0319
_refine_ls_shift/su_max 0.000
_refine_ls_shift/su_mean 0.000
_refine_ls_structure_factor_coef Fsqd
_refine_ls_weighting_details 'calc w=1/[\s^2^(Fo^2^)+(0.0404P)^2^+0.4007P] where P=(Fo^2^+2Fc^2^)/3'
_refine_ls_weighting_scheme calc
_refine_ls_wR_factor_gt 0.0810
_refine_ls_wR_factor_ref 0.0852
_reflns_number_gt 3756
_reflns_number_total 4305
_reflns_threshold_expression I>2\s(I)
_cod_data_source_file dn2479.cif
_cod_data_source_block I
_cod_original_sg_symbol_H-M P-1
_cod_database_code 2223046
_cod_database_fobs_code 2223046

loop_
_symmetry_equiv_pos_as_xyz
'x, y, z'
'-x, -y, -z'

loop_
_atom_site_type_symbol
_atom_site_label
_atom_site_fract_x
_atom_site_fract_y
_atom_site_fract_z
_atom_site_U_iso_or_equiv
_atom_site_adp_type
_atom_site_calc_flag
_atom_site_refinement_flags
_atom_site_occupancy
_atom_site_disorder_assembly
_atom_site_disorder_group
Ni Ni1 0.5000 0.5000 0.5000 0.03886(12) Uani d S 1 . .
S S1 0.51679(8) 0.93375(7) 0.29986(4) 0.06565(19) Uani d . 1 . .
S S2 0.80706(8) 0.63426(7) 0.38281(4) 0.06475(18) Uani d . 1 . .
P P1 0.74959(7) 0.78569(6) 0.28970(4) 0.05003(16) Uani d . 1 . .
O O1 0.9135(2) 0.84827(17) 0.27241(10) 0.0615(4) Uani d . 1 . .
O O2 0.7837(2) 0.72019(16) 0.20251(9) 0.0582(4) Uani d . 1 . .
N N1 0.3850(2) 0.48109(17) 0.41047(10) 0.0448(4) Uani d . 1 . .
N N2 0.3765(2) 0.70211(16) 0.47728(11) 0.0437(4) Uani d D 1 . .
C C1 0.3764(3) 0.3675(2) 0.38841(13) 0.0507(5) Uani d . 1 . .
C C2 0.2623(4) 0.3675(3) 0.32375(19) 0.0806(8) Uani d . 1 . .
H H2A 0.1387 0.4131 0.3418 0.121 Uiso calc R 1 . .
H H2B 0.2803 0.2713 0.3157 0.121 Uiso calc R 1 . .
H H2C 0.2948 0.4180 0.2723 0.121 Uiso calc R 1 . .
C C3 0.4795(3) 0.2249(2) 0.42779(15) 0.0581(6) Uani d . 1 . .
H H3A 0.4977 0.1572 0.3891 0.070 Uiso calc R 1 . .
H H3B 0.4060 0.1994 0.4763 0.070 Uiso calc R 1 . .
C C4 0.2860(3) 0.6213(2) 0.36823(15) 0.0578(6) Uani d . 1 . .
H H4A 0.1864 0.6155 0.3436 0.069 Uiso calc R 1 . .
H H4B 0.3640 0.6542 0.3247 0.069 Uiso calc R 1 . .
C C5 0.2199(3) 0.7204(2) 0.43308(16) 0.0586(6) Uani d . 1 . .
H H5A 0.1723 0.8178 0.4076 0.070 Uiso calc R 1 . .
H H5B 0.1264 0.6972 0.4714 0.070 Uiso calc R 1 . .
C C6 0.3396(3) 0.7936(2) 0.54526(14) 0.0509(5) Uani d . 1 . .
C C7 0.2575(4) 0.9514(2) 0.51212(18) 0.0716(7) Uani d . 1 . .
H H7A 0.3355 0.9768 0.4665 0.107 Uiso calc R 1 . .
H H7B 0.2426 1.0087 0.5556 0.107 Uiso calc R 1 . .
H H7C 0.1432 0.9671 0.4936 0.107 Uiso calc R 1 . .
C C8 0.2158(3) 0.7501(2) 0.61610(16) 0.0668(6) Uani d . 1 . .
H H8A 0.0998 0.7719 0.5978 0.100 Uiso calc R 1 . .
H H8B 0.2055 0.8010 0.6621 0.100 Uiso calc R 1 . .
H H8C 0.2639 0.6498 0.6332 0.100 Uiso calc R 1 . .
C C9 0.9401(3) 0.9521(2) 0.20917(14) 0.0520(5) Uani d . 1 . .
C C10 1.0778(3) 0.9987(3) 0.21639(16) 0.0643(6) Uani d . 1 . .
H H10 1.1433 0.9634 0.2621 0.077 Uiso calc R 1 . .
C C11 1.1198(4) 1.0978(3) 0.15607(17) 0.0743(7) Uani d . 1 . .
H H11 1.2137 1.1288 0.1618 0.089 Uiso calc R 1 . .
C C12 1.0265(4) 1.1519(3) 0.08774(16) 0.0706(7) Uani d . 1 . .
C C13 0.8887(4) 1.1040(3) 0.08206(17) 0.0816(8) Uani d . 1 . .
H H13 0.8233 1.1392 0.0363 0.098 Uiso calc R 1 . .
C C14 0.8432(4) 1.0046(3) 0.14216(17) 0.0733(7) Uani d . 1 . .
H H14 0.7485 0.9742 0.1370 0.088 Uiso calc R 1 . .
C C15 1.0710(5) 1.2625(4) 0.0212(2) 0.1070(11) Uani d . 1 . .
H H15A 1.0213 1.2641 -0.0288 0.161 Uiso calc R 1 . .
H H15B 1.1985 1.2387 0.0103 0.161 Uiso calc R 1 . .
H H15C 1.0213 1.3544 0.0402 0.161 Uiso calc R 1 . .
C C16 0.6734(3) 0.6529(2) 0.18118(13) 0.0562(5) Uani d . 1 . .
C C17 0.7294(4) 0.5084(3) 0.18933(17) 0.0736(7) Uani d . 1 . .
H H17 0.8360 0.4553 0.2118 0.088 Uiso calc R 1 . .
C C18 0.6240(6) 0.4413(4) 0.1634(2) 0.0970(10) Uani d . 1 . .
H H18 0.6617 0.3426 0.1690 0.116 Uiso calc R 1 . .
C C19 0.4665(6) 0.5173(5) 0.13009(19) 0.0973(11) Uani d . 1 . .
C C20 0.4129(5) 0.6620(4) 0.12418(18) 0.0931(9) Uani d . 1 . .
H H20 0.3046 0.7151 0.1032 0.112 Uiso calc R 1 . .
C C21 0.5151(4) 0.7320(3) 0.14848(16) 0.0724(7) Uani d . 1 . .
H H21 0.4774 0.8308 0.1428 0.087 Uiso calc R 1 . .
C C22 0.3564(7) 0.4413(5) 0.1003(2) 0.152(2) Uani d . 1 . .
H H22A 0.2336 0.4791 0.1223 0.227 Uiso calc R 1 . .
H H22B 0.4016 0.3415 0.1192 0.227 Uiso calc R 1 . .
H H22C 0.3644 0.4555 0.0407 0.227 Uiso calc R 1 . .
H H1 0.454(2) 0.725(2) 0.4405(9) 0.050(6) Uiso d D 1 . .

loop_
_atom_site_aniso_label
_atom_site_aniso_U_11
_atom_site_aniso_U_22
_atom_site_aniso_U_33
_atom_site_aniso_U_12
_atom_site_aniso_U_13
_atom_site_aniso_U_23
Ni1 0.03462(19) 0.03290(18) 0.0518(2) -0.01460(14) -0.00187(14) -0.00726(14)
S1 0.0497(3) 0.0674(4) 0.0815(4) -0.0103(3) -0.0107(3) -0.0296(3)
S2 0.0511(3) 0.0700(4) 0.0695(4) -0.0252(3) 0.0033(3) 0.0047(3)
P1 0.0398(3) 0.0550(3) 0.0595(3) -0.0211(2) -0.0010(2) -0.0099(3)
O1 0.0508(9) 0.0682(10) 0.0724(10) -0.0338(8) -0.0172(7) 0.0134(8)
O2 0.0550(9) 0.0629(9) 0.0610(9) -0.0280(7) 0.0116(7) -0.0162(7)
N1 0.0388(8) 0.0465(9) 0.0529(9) -0.0193(7) -0.0021(7) -0.0079(7)
N2 0.0369(8) 0.0369(8) 0.0579(10) -0.0161(7) 0.0019(7) -0.0051(7)
C1 0.0440(11) 0.0584(12) 0.0579(12) -0.0248(10) 0.0044(9) -0.0209(10)
C2 0.0703(17) 0.094(2) 0.093(2) -0.0299(15) -0.0153(15) -0.0417(16)
C3 0.0655(14) 0.0489(12) 0.0706(14) -0.0302(11) 0.0049(11) -0.0222(10)
C4 0.0523(12) 0.0564(13) 0.0676(14) -0.0197(10) -0.0186(11) -0.0003(11)
C5 0.0453(12) 0.0472(12) 0.0810(16) -0.0100(9) -0.0140(11) -0.0058(11)
C6 0.0502(12) 0.0365(10) 0.0670(13) -0.0176(9) 0.0088(10) -0.0150(9)
C7 0.0739(16) 0.0372(11) 0.0992(19) -0.0154(11) 0.0037(14) -0.0134(12)
C8 0.0630(15) 0.0575(14) 0.0740(16) -0.0199(11) 0.0196(12) -0.0154(12)
C9 0.0511(12) 0.0509(12) 0.0578(13) -0.0229(10) -0.0060(10) -0.0034(10)
C10 0.0540(13) 0.0792(16) 0.0664(14) -0.0344(12) -0.0110(11) 0.0047(12)
C11 0.0684(16) 0.0855(18) 0.0819(18) -0.0482(14) -0.0039(14) 0.0006(14)
C12 0.0870(18) 0.0644(15) 0.0668(16) -0.0392(14) 0.0014(14) -0.0026(12)
C13 0.108(2) 0.0776(18) 0.0716(17) -0.0462(17) -0.0337(16) 0.0127(14)
C14 0.0813(17) 0.0724(16) 0.0822(18) -0.0450(14) -0.0304(14) 0.0095(14)
C15 0.144(3) 0.106(2) 0.087(2) -0.076(2) -0.005(2) 0.0168(18)
C16 0.0642(14) 0.0647(14) 0.0456(11) -0.0305(12) 0.0101(10) -0.0167(10)
C17 0.0858(18) 0.0643(15) 0.0735(17) -0.0294(14) 0.0077(14) -0.0201(13)
C18 0.142(3) 0.084(2) 0.085(2) -0.062(2) 0.014(2) -0.0307(17)
C19 0.133(3) 0.134(3) 0.0614(17) -0.086(3) 0.0001(18) -0.0301(18)
C20 0.100(2) 0.132(3) 0.0655(17) -0.053(2) -0.0194(16) -0.0189(18)
C21 0.0818(18) 0.0788(17) 0.0612(15) -0.0287(14) -0.0103(13) -0.0133(13)
C22 0.223(5) 0.224(5) 0.090(2) -0.169(5) -0.011(3) -0.040(3)

loop_
_atom_type_symbol
_atom_type_description
_atom_type_scat_dispersion_real
_atom_type_scat_dispersion_imag
_atom_type_scat_source
C C 0.0033 0.0016 'International Tables Vol C Tables 4.2.6.8 and 6.1.1.4'
H H 0.0000 0.0000 'International Tables Vol C Tables 4.2.6.8 and 6.1.1.4'
N N 0.0061 0.0033 'International Tables Vol C Tables 4.2.6.8 and 6.1.1.4'
O O 0.0106 0.0060 'International Tables Vol C Tables 4.2.6.8 and 6.1.1.4'
P P 0.1023 0.0942 'International Tables Vol C Tables 4.2.6.8 and 6.1.1.4'
S S 0.1246 0.1234 'International Tables Vol C Tables 4.2.6.8 and 6.1.1.4'
Ni Ni 0.3393 1.1124 'International Tables Vol C Tables 4.2.6.8 and 6.1.1.4'

loop_
_geom_angle_atom_site_label_1
_geom_angle_atom_site_label_2
_geom_angle_atom_site_label_3
_geom_angle_site_symmetry_1
_geom_angle_site_symmetry_3
_geom_angle
_geom_angle_publ_flag
N1 Ni1 N1 . 2_666 180.0000(10) ?
N1 Ni1 N2 . 2_666 94.15(7) ?
N1 Ni1 N2 2_666 2_666 85.85(7) ?
N1 Ni1 N2 . . 85.85(7) ?
N1 Ni1 N2 2_666 . 94.15(7) ?
N2 Ni1 N2 2_666 . 180.0000(10) ?
O1 P1 O2 . . 96.75(9) ?
O1 P1 S1 . . 112.77(7) ?
O2 P1 S1 . . 111.07(7) ?
O1 P1 S2 . . 106.04(6) ?
O2 P1 S2 . . 110.96(7) ?
S1 P1 S2 . . 117.27(4) ?
C9 O1 P1 . . 127.94(14) ?
C16 O2 P1 . . 122.66(13) ?
C1 N1 C4 . . 119.78(18) ?
C1 N1 Ni1 . . 128.75(15) ?
C4 N1 Ni1 . . 111.31(12) ?
C5 N2 C6 . . 115.10(16) ?
C5 N2 Ni1 . . 107.47(12) ?
C6 N2 Ni1 . . 119.17(13) ?
C5 N2 H1 . . 106.3(14) ?
C6 N2 H1 . . 107.6(14) ?
Ni1 N2 H1 . . 99.3(14) ?
N1 C1 C3 . . 120.94(19) ?
N1 C1 C2 . . 123.7(2) ?
C3 C1 C2 . . 115.32(19) ?
C1 C2 H2A . . 109.5 ?
C1 C2 H2B . . 109.5 ?
H2A C2 H2B . . 109.5 ?
C1 C2 H2C . . 109.5 ?
H2A C2 H2C . . 109.5 ?
H2B C2 H2C . . 109.5 ?
C1 C3 C6 . 2_666 117.74(17) ?
C1 C3 H3A . . 107.9 ?
C6 C3 H3A 2_666 . 107.9 ?
C1 C3 H3B . . 107.9 ?
C6 C3 H3B 2_666 . 107.9 ?
H3A C3 H3B . . 107.2 ?
N1 C4 C5 . . 106.65(18) ?
N1 C4 H4A . . 110.4 ?
C5 C4 H4A . . 110.4 ?
N1 C4 H4B . . 110.4 ?
C5 C4 H4B . . 110.4 ?
H4A C4 H4B . . 108.6 ?
N2 C5 C4 . . 106.26(17) ?
N2 C5 H5A . . 110.5 ?
C4 C5 H5A . . 110.5 ?
N2 C5 H5B . . 110.5 ?
C4 C5 H5B . . 110.5 ?
H5A C5 H5B . . 108.7 ?
N2 C6 C3 . 2_666 106.09(16) ?
N2 C6 C8 . . 110.29(17) ?
C3 C6 C8 2_666 . 112.3(2) ?
N2 C6 C7 . . 110.74(19) ?
C3 C6 C7 2_666 . 106.99(18) ?
C8 C6 C7 . . 110.33(18) ?
C6 C7 H7A . . 109.5 ?
C6 C7 H7B . . 109.5 ?
H7A C7 H7B . . 109.5 ?
C6 C7 H7C . . 109.5 ?
H7A C7 H7C . . 109.5 ?
H7B C7 H7C . . 109.5 ?
C6 C8 H8A . . 109.5 ?
C6 C8 H8B . . 109.5 ?
H8A C8 H8B . . 109.5 ?
C6 C8 H8C . . 109.5 ?
H8A C8 H8C . . 109.5 ?
H8B C8 H8C . . 109.5 ?
C10 C9 C14 . . 120.0(2) ?
C10 C9 O1 . . 115.11(19) ?
C14 C9 O1 . . 124.9(2) ?
C9 C10 C11 . . 120.1(2) ?
C9 C10 H10 . . 120.0 ?
C11 C10 H10 . . 120.0 ?
C12 C11 C10 . . 121.6(2) ?
C12 C11 H11 . . 119.2 ?
C10 C11 H11 . . 119.2 ?
C13 C12 C11 . . 117.2(2) ?
C13 C12 C15 . . 120.9(3) ?
C11 C12 C15 . . 121.9(3) ?
C12 C13 C14 . . 122.3(2) ?
C12 C13 H13 . . 118.8 ?
C14 C13 H13 . . 118.8 ?
C9 C14 C13 . . 118.8(2) ?
C9 C14 H14 . . 120.6 ?
C13 C14 H14 . . 120.6 ?
C12 C15 H15A . . 109.5 ?
C12 C15 H15B . . 109.5 ?
H15A C15 H15B . . 109.5 ?
C12 C15 H15C . . 109.5 ?
H15A C15 H15C . . 109.5 ?
H15B C15 H15C . . 109.5 ?
C17 C16 C21 . . 120.8(2) ?
C17 C16 O2 . . 118.9(2) ?
C21 C16 O2 . . 120.3(2) ?
C16 C17 C18 . . 118.9(3) ?
C16 C17 H17 . . 120.6 ?
C18 C17 H17 . . 120.6 ?
C19 C18 C17 . . 121.7(3) ?
C19 C18 H18 . . 119.2 ?
C17 C18 H18 . . 119.2 ?
C20 C19 C18 . . 117.9(3) ?
C20 C19 C22 . . 121.5(4) ?
C18 C19 C22 . . 120.6(4) ?
C19 C20 C21 . . 121.9(3) ?
C19 C20 H20 . . 119.1 ?
C21 C20 H20 . . 119.1 ?
C16 C21 C20 . . 118.9(3) ?
C16 C21 H21 . . 120.6 ?
C20 C21 H21 . . 120.6 ?
C19 C22 H22A . . 109.5 ?
C19 C22 H22B . . 109.5 ?
H22A C22 H22B . . 109.5 ?
C19 C22 H22C . . 109.5 ?
H22A C22 H22C . . 109.5 ?
H22B C22 H22C . . 109.5 ?

loop_
_geom_bond_atom_site_label_1
_geom_bond_atom_site_label_2
_geom_bond_site_symmetry_2
_geom_bond_distance
_geom_bond_publ_flag
Ni1 N1 . 1.9135(16) ?
Ni1 N1 2_666 1.9135(16) ?
Ni1 N2 2_666 1.9364(15) ?
Ni1 N2 . 1.9364(15) ?
S1 P1 . 1.9505(8) ?
S2 P1 . 1.9575(8) ?
P1 O1 . 1.6131(14) ?
P1 O2 . 1.6216(16) ?
O1 C9 . 1.395(3) ?
O2 C16 . 1.396(3) ?
N1 C1 . 1.285(2) ?
N1 C4 . 1.476(3) ?
N2 C5 . 1.483(3) ?
N2 C6 . 1.497(3) ?
C1 C3 . 1.484(3) ?
C1 C2 . 1.500(3) ?
C2 H2A . 0.9600 ?
C2 H2B . 0.9600 ?
C2 H2C . 0.9600 ?
C3 C6 2_666 1.518(3) ?
C3 H3A . 0.9700 ?
C3 H3B . 0.9700 ?
C4 C5 . 1.494(3) ?
C4 H4A . 0.9700 ?
C4 H4B . 0.9700 ?
C5 H5A . 0.9700 ?
C5 H5B . 0.9700 ?
C6 C3 2_666 1.518(3) ?
C6 C8 . 1.519(3) ?
C6 C7 . 1.537(3) ?
C7 H7A . 0.9600 ?
C7 H7B . 0.9600 ?
C7 H7C . 0.9600 ?
C8 H8A . 0.9600 ?
C8 H8B . 0.9600 ?
C8 H8C . 0.9600 ?
C9 C10 . 1.366(3) ?
C9 C14 . 1.367(3) ?
C10 C11 . 1.377(3) ?
C10 H10 . 0.9300 ?
C11 C12 . 1.371(4) ?
C11 H11 . 0.9300 ?
C12 C13 . 1.369(4) ?
C12 C15 . 1.522(4) ?
C13 C14 . 1.388(3) ?
C13 H13 . 0.9300 ?
C14 H14 . 0.9300 ?
C15 H15A . 0.9600 ?
C15 H15B . 0.9600 ?
C15 H15C . 0.9600 ?
C16 C17 . 1.360(3) ?
C16 C21 . 1.377(4) ?
C17 C18 . 1.396(4) ?
C17 H17 . 0.9300 ?
C18 C19 . 1.371(5) ?
C18 H18 . 0.9300 ?
C19 C20 . 1.365(5) ?
C19 C22 . 1.525(4) ?
C20 C21 . 1.385(4) ?
C20 H20 . 0.9300 ?
C21 H21 . 0.9300 ?
C22 H22A . 0.9600 ?
C22 H22B . 0.9600 ?
C22 H22C . 0.9600 ?

loop_
_geom_torsion_atom_site_label_1
_geom_torsion_atom_site_label_2
_geom_torsion_atom_site_label_3
_geom_torsion_atom_site_label_4
_geom_torsion_site_symmetry_1
_geom_torsion_site_symmetry_2
_geom_torsion_site_symmetry_3
_geom_torsion_site_symmetry_4
_geom_torsion
_geom_torsion_publ_flag
O2 P1 O1 C9 . . . . 61.8(2) ?
S1 P1 O1 C9 . . . . -54.5(2) ?
S2 P1 O1 C9 . . . . 175.93(17) ?
O1 P1 O2 C16 . . . . -178.20(17) ?
S1 P1 O2 C16 . . . . -60.61(18) ?
S2 P1 O2 C16 . . . . 71.73(17) ?
N2 Ni1 N1 C1 2_666 . . . 10.52(18) ?
N2 Ni1 N1 C1 . . . . -169.48(18) ?
N2 Ni1 N1 C4 2_666 . . . -174.05(14) ?
N2 Ni1 N1 C4 . . . . 5.95(14) ?
N1 Ni1 N2 C5 2_666 . . . -157.85(14) ?
N1 Ni1 N2 C6 2_666 . . . -24.62(14) ?
C4 N1 C1 C3 . . . . 177.86(19) ?
Ni1 N1 C1 C3 . . . . -7.0(3) ?
C4 N1 C1 C2 . . . . -3.3(3) ?
Ni1 N1 C1 C2 . . . . 171.82(17) ?
N1 C1 C3 C6 . . . 2_666 -33.5(3) ?
C2 C1 C3 C6 . . . 2_666 147.6(2) ?
C1 N1 C4 C5 . . . . 143.51(19) ?
Ni1 N1 C4 C5 . . . . -32.4(2) ?
C6 N2 C5 C4 . . . . 179.55(17) ?
Ni1 N2 C5 C4 . . . . -45.1(2) ?
N1 C4 C5 N2 . . . . 49.9(2) ?
C5 N2 C6 C3 . . . 2_666 -171.36(17) ?
Ni1 N2 C6 C3 . . . 2_666 58.76(19) ?
C5 N2 C6 C8 . . . . 66.8(2) ?
Ni1 N2 C6 C8 . . . . -63.1(2) ?
C5 N2 C6 C7 . . . . -55.6(2) ?
Ni1 N2 C6 C7 . . . . 174.50(14) ?
P1 O1 C9 C10 . . . . 171.21(17) ?
P1 O1 C9 C14 . . . . -10.6(4) ?
C14 C9 C10 C11 . . . . -0.4(4) ?
O1 C9 C10 C11 . . . . 177.9(2) ?
C9 C10 C11 C12 . . . . -0.2(4) ?
C10 C11 C12 C13 . . . . 0.4(4) ?
C10 C11 C12 C15 . . . . 179.4(3) ?
C11 C12 C13 C14 . . . . -0.1(5) ?
C15 C12 C13 C14 . . . . -179.2(3) ?
C10 C9 C14 C13 . . . . 0.6(4) ?
O1 C9 C14 C13 . . . . -177.5(2) ?
C12 C13 C14 C9 . . . . -0.4(5) ?
P1 O2 C16 C17 . . . . -101.5(2) ?
P1 O2 C16 C21 . . . . 81.8(2) ?
C21 C16 C17 C18 . . . . 0.4(4) ?
O2 C16 C17 C18 . . . . -176.3(2) ?
C16 C17 C18 C19 . . . . 0.1(4) ?
C17 C18 C19 C20 . . . . -1.2(5) ?
C17 C18 C19 C22 . . . . 178.5(3) ?
C18 C19 C20 C21 . . . . 1.9(5) ?
C22 C19 C20 C21 . . . . -177.8(3) ?
C17 C16 C21 C20 . . . . 0.2(4) ?
O2 C16 C21 C20 . . . . 176.9(2) ?
C19 C20 C21 C16 . . . . -1.4(4) ?
